data_7225287
loop_
_publ_author_name
'Luan, Mengyu'
'Song, Junling'
'Wei, Xiangfeng'
'Chen, Fang'
'Liu, Jiehua'

_publ_section_title
;
 Controllable growth of bulk cubic-phase CH3NH3PbI3single crystal with
 exciting room-temperature stability
;
_journal_issue 28
_journal_name_full CrystEngComm
_journal_page_first 5257
_journal_paper_doi 10.1039/C6CE00375C
_journal_volume 18
_journal_year 2016
_chemical_formula_sum 'C H6 I3 N Pb'
_chemical_formula_weight 619.97
_chemical_name_systematic CH3NH3PbI3
_space_group_IT_number 221
_symmetry_cell_setting cubic
_symmetry_space_group_name_Hall '-P 4 2 3'
_symmetry_space_group_name_H-M 'P m -3 m'
_atom_sites_solution_primary direct
_atom_sites_solution_secondary difmap
_audit_creation_method SHELXL-97
_audit_update_record
;
2016-05-16 deposited with the CCDC.
2016-05-19 downloaded from the CCDC.
;
_cell_angle_alpha 90.00
_cell_angle_beta 90.00
_cell_angle_gamma 90.00
_cell_formula_units_Z 1
_cell_length_a 6.2723(12)
_cell_length_b 6.2723(12)
_cell_length_c 6.2723(12)
_cell_measurement_reflns_used 960
_cell_measurement_temperature 293(2)
_cell_measurement_theta_max 26.26
_cell_measurement_theta_min 3.25
_cell_volume 246.76(8)
_computing_cell_refinement 'SAINT V8.34A (Bruker AXS Inc., 2013)'
_computing_data_collection 'Bruker Instrument Service v4.2.4'
_computing_data_reduction 'SAINT V8.34A (Bruker AXS Inc., 2013)'
_computing_molecular_graphics 'Bruker SHELXTL'
_computing_publication_material 'Bruker SHELXTL'
_computing_structure_refinement 'SHELXL-97 (Sheldrick, 2008)'
_computing_structure_solution 'SHELXS-97 (Sheldrick, 2008)'
_diffrn_ambient_temperature 293(2)
_diffrn_detector_area_resol_mean '\w scans'
_diffrn_measured_fraction_theta_full 1.000
_diffrn_measured_fraction_theta_max 1.000
_diffrn_measurement_device_type 'SuperNova, Dual, Cu at zero, Atlas'
_diffrn_measurement_method 'SuperNova, Dual, Cu at zero, Atlas'
_diffrn_radiation_monochromator mirror
_diffrn_radiation_source 'SuperNova (Mo) X-ray Source'
_diffrn_radiation_type MoK\a
_diffrn_radiation_wavelength 0.71073
_diffrn_reflns_av_R_equivalents 0.0726
_diffrn_reflns_av_sigmaI/netI 0.0334
_diffrn_reflns_limit_h_max 6
_diffrn_reflns_limit_h_min -7
_diffrn_reflns_limit_k_max 6
_diffrn_reflns_limit_k_min -7
_diffrn_reflns_limit_l_max 7
_diffrn_reflns_limit_l_min -7
_diffrn_reflns_number 1269
_diffrn_reflns_theta_full 26.26
_diffrn_reflns_theta_max 26.26
_diffrn_reflns_theta_min 3.25
_exptl_absorpt_coefficient_mu 26.392
_exptl_absorpt_correction_T_max 0.7455
_exptl_absorpt_correction_T_min 0.3347
_exptl_absorpt_correction_type multi-scan
_exptl_absorpt_process_details 'SADABS 2014/5'
_exptl_crystal_colour black
_exptl_crystal_density_diffrn 4.172
_exptl_crystal_density_method 'not measured'
_exptl_crystal_description Prism
_exptl_crystal_F_000 260
_exptl_crystal_size_max 0.0800
_exptl_crystal_size_mid 0.0400
_exptl_crystal_size_min 0.0300
_refine_diff_density_max 2.160
_refine_diff_density_min -1.049
_refine_diff_density_rms 0.319
_refine_ls_extinction_coef 0.015(4)
_refine_ls_extinction_expression Fc^*^=kFc[1+0.001xFc^2^\l^3^/sin(2\q)]^-1/4^
_refine_ls_extinction_method SHELXL
_refine_ls_goodness_of_fit_ref 1.200
_refine_ls_matrix_type full
_refine_ls_number_parameters 7
_refine_ls_number_reflns 76
_refine_ls_number_restraints 0
_refine_ls_restrained_S_all 1.200
_refine_ls_R_factor_all 0.0433
_refine_ls_R_factor_gt 0.0418
_refine_ls_shift/su_max 0.000
_refine_ls_shift/su_mean 0.000
_refine_ls_structure_factor_coef Fsqd
_refine_ls_weighting_details 'calc w=1/[\s^2^(Fo^2^)+(0.0000P)^2^+11.8051P] where P=(Fo^2^+2Fc^2^)/3'
_refine_ls_weighting_scheme calc
_refine_ls_wR_factor_gt 0.1016
_refine_ls_wR_factor_ref 0.1036
_reflns_number_gt 75
_reflns_number_total 76
_reflns_threshold_expression >2sigma(I)
_cod_data_source_file c6ce00375c2.cif
_cod_data_source_block CH3NH3PbI3
_cod_depositor_comments 'Adding full bibliography for 7225287.cif.'
_cod_original_sg_symbol_H-M Pm-3m
_cod_database_code 7225287

loop_
_symmetry_equiv_pos_as_xyz
'x, y, z'
'-y, x, z'
'-x, -y, z'
'y, -x, z'
'x, -y, -z'
'y, x, -z'
'-x, y, -z'
'-y, -x, -z'
'z, x, y'
'-x, z, y'
'-z, -x, y'
'x, -z, y'
'z, -x, -y'
'x, z, -y'
'-z, x, -y'
'-x, -z, -y'
'y, z, x'
'-z, -y, -x'
'-z, y, x'
'z, y, -x'
'z, -y, x'
'y, -z, -x'
'-y, -z, x'
'-y, z, -x'
'-x, -y, -z'
'y, -x, -z'
'x, y, -z'
'-y, x, -z'
'-x, y, z'
'-y, -x, z'
'x, -y, z'
'y, x, z'
'-z, -x, -y'
'x, -z, -y'
'z, x, -y'
'-x, z, -y'
'-z, x, y'
'-x, -z, y'
'z, -x, y'
'x, z, y'
'-y, -z, -x'
'z, y, x'
'z, -y, -x'
'-z, -y, x'
'-z, y, -x'
'-y, z, x'
'y, z, -x'
'y, -z, x'

loop_
_atom_site_label
_atom_site_type_symbol
_atom_site_fract_x
_atom_site_fract_y
_atom_site_fract_z
_atom_site_U_iso_or_equiv
_atom_site_adp_type
_atom_site_occupancy
_atom_site_symmetry_multiplicity
_atom_site_calc_flag
_atom_site_refinement_flags
Pb1 Pb 0.0000 0.0000 0.0000 0.0258(11) Uani 1 48 d S
I2 I 0.0000 0.5000 0.0000 0.133(3) Uani 1 16 d S
N1 N 0.5000 0.5000 0.5000 0.19(5) Uani 1 48 d S
C1 C 0.5000 0.5000 0.5000 0.19(5) Uani 1 48 d S

loop_
_atom_site_aniso_label
_atom_site_aniso_U_11
_atom_site_aniso_U_22
_atom_site_aniso_U_33
_atom_site_aniso_U_23
_atom_site_aniso_U_13
_atom_site_aniso_U_12
Pb1 0.0258(11) 0.0258(11) 0.0258(11) 0.000 0.000 0.000
I2 0.189(5) 0.023(2) 0.189(5) 0.000 0.000 0.000
N1 0.19(5) 0.19(5) 0.19(5) 0.000 0.000 0.000
C1 0.19(5) 0.19(5) 0.19(5) 0.000 0.000 0.000

loop_
_atom_type_symbol
_atom_type_description
_atom_type_scat_dispersion_real
_atom_type_scat_dispersion_imag
_atom_type_scat_source
C C 0.0033 0.0016 'International Tables Vol C Tables 4.2.6.8 and 6.1.1.4'
H H 0.0000 0.0000 'International Tables Vol C Tables 4.2.6.8 and 6.1.1.4'
I I -0.4742 1.8119 'International Tables Vol C Tables 4.2.6.8 and 6.1.1.4'
N N 0.0061 0.0033 'International Tables Vol C Tables 4.2.6.8 and 6.1.1.4'
Pb Pb -3.3944 10.1111 'International Tables Vol C Tables 4.2.6.8 and 6.1.1.4'

loop_
_geom_angle_atom_site_label_1
_geom_angle_atom_site_label_2
_geom_angle_atom_site_label_3
_geom_angle
_geom_angle_site_symmetry_1
_geom_angle_site_symmetry_3
I2 Pb1 I2 90.0 9 .
I2 Pb1 I2 90.0 9 1_545
I2 Pb1 I2 180.0 . 1_545
I2 Pb1 I2 90.0 9 2
I2 Pb1 I2 90.0 . 2
I2 Pb1 I2 90.0 1_545 2
I2 Pb1 I2 90.0 9 2_655
I2 Pb1 I2 90.0 . 2_655
I2 Pb1 I2 90.0 1_545 2_655
I2 Pb1 I2 180.0 2 2_655
I2 Pb1 I2 180.0 9 9_554
I2 Pb1 I2 90.0 . 9_554
I2 Pb1 I2 90.0 1_545 9_554
I2 Pb1 I2 90.0 2 9_554
I2 Pb1 I2 90.0 2_655 9_554
Pb1 I2 Pb1 180.0 1_565 .

loop_
_geom_bond_atom_site_label_1
_geom_bond_atom_site_label_2
_geom_bond_distance
_geom_bond_site_symmetry_2
Pb1 I2 3.1361(6) 9
Pb1 I2 3.1361(6) .
Pb1 I2 3.1361(6) 1_545
Pb1 I2 3.1361(6) 2
Pb1 I2 3.1361(6) 2_655
Pb1 I2 3.1361(6) 9_554
I2 Pb1 3.1361(6) 1_565
